data_4312947
loop_
_publ_author_name
'Miao Du'
'Xian-He Bu'
'Zheng Huang'
'Shen-Tan Chen'
'Ya-Mei Guo'
'Carmen Diaz'
'Joan Ribas'

_publ_contact_author
; Xian-He Bu
  Department of Chemistry, Nankai University, Tianjin 300071,China
;
_publ_contact_author_email buxh@nankai.edu.cn
_publ_section_title
;
 From Metallacyclophanes to 1-D Coordination Polymers: Role of Anions in
 Self-Assembly Processes of Copper(II) and
 2,5-Bis(3-pyridyl)-1,3,4-oxadiazole
;
_journal_name_full 'Inorganic Chemistry'
_journal_page_first 552
_journal_page_last 559
_journal_paper_doi 10.1021/ic025851h
_journal_volume 42
_journal_year 2003
_chemical_formula_sum 'C24 H36 Cl4 Cu2 N8 O28'
_chemical_formula_weight 1153.49
_chemical_name_systematic
; 
 ? 
;
_space_group_IT_number 11
_symmetry_cell_setting monoclinic
_symmetry_space_group_name_Hall '-P 2yb'
_symmetry_space_group_name_H-M 'P 1 21/m 1'
_atom_sites_solution_hydrogens geom
_atom_sites_solution_primary direct
_atom_sites_solution_secondary difmap
_audit_creation_method SHELXL-97
_cell_angle_alpha 90.00
_cell_angle_beta 93.253(10)
_cell_angle_gamma 90.00
_cell_formula_units_Z 2
_cell_length_a 8.745(5)
_cell_length_b 16.179(10)
_cell_length_c 14.930(8)
_cell_measurement_temperature 293(2)
_cell_volume 2109(2)
_computing_cell_refinement 'Bruker SMART'
_computing_data_collection 'Bruker SMART'
_computing_data_reduction 'Bruker SHELXTL'
_computing_molecular_graphics 'Bruker SHELXTL'
_computing_publication_material 'Bruker SHELXTL'
_computing_structure_refinement 'SHELXL-97 (Sheldrick, 1997)'
_computing_structure_solution 'SHELXS-97 (Sheldrick, 1990)'
_diffrn_ambient_temperature 293(2)
_diffrn_measured_fraction_theta_full 0.958
_diffrn_measured_fraction_theta_max 0.958
_diffrn_measurement_device_type 'CCD area detector'
_diffrn_measurement_method 'phi and omega scans'
_diffrn_radiation_monochromator graphite
_diffrn_radiation_source 'fine-focus sealed tube'
_diffrn_radiation_type MoK\a
_diffrn_radiation_wavelength 0.71073
_diffrn_reflns_av_R_equivalents 0.0542
_diffrn_reflns_av_sigmaI/netI 0.0662
_diffrn_reflns_limit_h_max 7
_diffrn_reflns_limit_h_min -10
_diffrn_reflns_limit_k_max 13
_diffrn_reflns_limit_k_min -19
_diffrn_reflns_limit_l_max 15
_diffrn_reflns_limit_l_min -17
_diffrn_reflns_number 8340
_diffrn_reflns_theta_full 25.03
_diffrn_reflns_theta_max 25.03
_diffrn_reflns_theta_min 2.77
_exptl_absorpt_coefficient_mu 1.369
_exptl_absorpt_correction_T_max 0.8210
_exptl_absorpt_correction_T_min 0.7714
_exptl_absorpt_process_details SADABS
_exptl_crystal_colour blue
_exptl_crystal_density_diffrn 1.816
_exptl_crystal_density_method 'not measured'
_exptl_crystal_description block
_exptl_crystal_F_000 1172
_exptl_crystal_size_max 0.20
_exptl_crystal_size_mid 0.15
_exptl_crystal_size_min 0.15
_refine_diff_density_max 0.884
_refine_diff_density_min -0.388
_refine_diff_density_rms 0.091
_refine_ls_extinction_method none
_refine_ls_goodness_of_fit_ref 0.973
_refine_ls_hydrogen_treatment mixed
_refine_ls_matrix_type full
_refine_ls_number_parameters 358
_refine_ls_number_reflns 3707
_refine_ls_number_restraints 0
_refine_ls_restrained_S_all 0.973
_refine_ls_R_factor_all 0.1104
_refine_ls_R_factor_gt 0.0604
_refine_ls_shift/su_max 0.007
_refine_ls_shift/su_mean 0.003
_refine_ls_structure_factor_coef Fsqd
_refine_ls_weighting_details 'calc w=1/[\s^2^(Fo^2^)+(0.0615P)^2^+3.8049P] where P=(Fo^2^+2Fc^2^)/3'
_refine_ls_weighting_scheme calc
_refine_ls_wR_factor_gt 0.1302
_refine_ls_wR_factor_ref 0.1531
_reflns_number_gt 2222
_reflns_number_total 3707
_reflns_threshold_expression >2sigma(I)
_cod_data_source_file ic025851h-2_s2_1.cif
_cod_data_source_block 1
_cod_database_code 4312947

loop_
_symmetry_equiv_pos_as_xyz
'x, y, z'
'-x, y+1/2, -z'
'-x, -y, -z'
'x, -y-1/2, z'

loop_
_atom_site_label
_atom_site_type_symbol
_atom_site_fract_x
_atom_site_fract_y
_atom_site_fract_z
_atom_site_U_iso_or_equiv
_atom_site_adp_type
_atom_site_occupancy
_atom_site_symmetry_multiplicity
_atom_site_calc_flag
_atom_site_refinement_flags
_atom_site_disorder_assembly
_atom_site_disorder_group
Cu1 Cu -0.73046(10) 0.7500 -0.53746(6) 0.0371(3) Uani 1 2 d S . .
Cu2 Cu -0.27740(11) 0.7500 -0.98428(6) 0.0476(3) Uani 1 2 d S . .
Cl2 Cl -0.3192(3) 0.7500 -0.61690(19) 0.0627(7) Uani 1 2 d S . .
Cl3 Cl -0.7014(3) 0.7500 -0.89032(17) 0.0680(7) Uani 1 2 d S . .
O1 O -0.4988(4) 0.5243(3) -0.7601(2) 0.0431(10) Uani 1 1 d . . .
O2 O -0.8470(8) 0.7500 -0.6550(4) 0.0671(19) Uani 1 2 d S . .
O3 O -0.9483(7) 0.7500 -0.4604(4) 0.071(2) Uani 1 2 d S . .
O4 O -0.6100(7) 0.7500 -0.4205(4) 0.0606(17) Uani 1 2 d S . .
O5 O -0.4015(6) 0.7500 -1.1009(3) 0.0524(15) Uani 1 2 d S . .
O6 O -0.0624(8) 0.7500 -1.0585(5) 0.100(3) Uani 1 2 d S . .
O7 O -0.1678(8) 0.7500 -0.8637(4) 0.088(3) Uani 1 2 d S . .
O21 O -0.4576(12) 0.7500 -0.5917(10) 0.178(6) Uani 1 2 d S . .
O22 O -0.2747(15) 0.8229(6) -0.6458(9) 0.245(7) Uani 1 1 d . . .
O23 O -0.272(3) 0.7500 -0.528(2) 0.380(17) Uani 1 2 d S . .
O31 O -0.5580(11) 0.7500 -0.9197(9) 0.156(5) Uani 1 2 d S . .
O32 O -0.7714(18) 0.7500 -0.9748(12) 0.262(10) Uani 1 2 d S . .
O33 O -0.7312(12) 0.8228(5) -0.8471(6) 0.177(4) Uani 1 1 d . . .
N1 N -0.7136(5) 0.6271(3) -0.5464(3) 0.0454(12) Uani 1 1 d . . .
N2 N -0.5682(6) 0.3975(3) -0.7306(3) 0.0518(13) Uani 1 1 d . . .
N3 N -0.4956(6) 0.3978(4) -0.8115(3) 0.0533(14) Uani 1 1 d . . .
N4 N -0.2909(5) 0.6262(4) -0.9756(3) 0.0523(15) Uani 1 1 d . . .
C1 C -0.7595(7) 0.5760(4) -0.4817(4) 0.0517(16) Uani 1 1 d . . .
H1A H -0.8031 0.5993 -0.4322 0.062 Uiso 1 1 calc R . .
C2 C -0.7457(8) 0.4932(4) -0.4848(4) 0.0588(18) Uani 1 1 d . . .
H2A H -0.7783 0.4607 -0.4382 0.071 Uiso 1 1 calc R . .
C3 C -0.6840(7) 0.4574(4) -0.5565(4) 0.0535(16) Uani 1 1 d . . .
H3A H -0.6757 0.4002 -0.5602 0.064 Uiso 1 1 calc R . .
C4 C -0.6337(6) 0.5072(4) -0.6239(3) 0.0420(14) Uani 1 1 d . . .
C5 C -0.6515(6) 0.5917(4) -0.6158(3) 0.0437(14) Uani 1 1 d . . .
H5A H -0.6182 0.6255 -0.6612 0.052 Uiso 1 1 calc R . .
C6 C -0.5679(6) 0.4722(4) -0.7034(3) 0.0416(14) Uani 1 1 d . . .
C7 C -0.4553(6) 0.4724(5) -0.8256(3) 0.0455(15) Uani 1 1 d . . .
C8 C -0.3728(6) 0.5075(4) -0.8990(3) 0.0469(16) Uani 1 1 d . . .
C9 C -0.3013(7) 0.4556(5) -0.9585(4) 0.0588(19) Uani 1 1 d . . .
H9A H -0.3045 0.3985 -0.9523 0.071 Uiso 1 1 calc R . .
C10 C -0.2262(8) 0.4920(5) -1.0265(4) 0.067(2) Uani 1 1 d . . .
H10A H -0.1786 0.4596 -1.0682 0.080 Uiso 1 1 calc R . .
C11 C -0.2221(7) 0.5761(5) -1.0323(4) 0.0585(19) Uani 1 1 d . . .
H11A H -0.1688 0.5998 -1.0779 0.070 Uiso 1 1 calc R . .
C12 C -0.3636(6) 0.5917(4) -0.9092(3) 0.0465(16) Uani 1 1 d . . .
H12A H -0.4098 0.6257 -0.8683 0.056 Uiso 1 1 calc R . .
Cl1 Cl -0.0278(3) 0.43123(19) -0.74716(15) 0.0394(7) Uani 0.50 1 d P . .
Cl1' Cl -0.0159(3) 0.5257(2) -0.74867(19) 0.0493(8) Uani 0.50 1 d P . .
O11 O -0.1521(5) 0.4764(3) -0.7239(3) 0.0717(14) Uani 1 1 d . . .
O12 O 0.0968(6) 0.4815(4) -0.7725(3) 0.0802(15) Uani 1 1 d . . .
O13 O -0.0510(10) 0.5748(7) -0.8260(6) 0.074(3) Uani 0.50 1 d P . .
O14 O 0.0234(10) 0.5772(7) -0.6722(6) 0.076(3) Uani 0.50 1 d P . .
O15 O -0.0805(11) 0.3796(6) -0.8187(6) 0.071(3) Uani 0.50 1 d P . .
O16 O 0.0381(10) 0.3830(6) -0.6761(5) 0.063(3) Uani 0.50 1 d P . .
O43 O -0.0303(9) 0.6528(6) -0.7527(5) 0.061(2) Uani 0.50 1 d P . .
O44 O 0.0180(17) 0.3033(10) -0.7572(10) 0.147(6) Uani 0.50 1 d P . .
O41 O -0.7065(12) 0.2500 -0.6690(7) 0.127(3) Uani 1 2 d S . .
O42 O -0.7193(9) 0.7500 -0.2633(5) 0.094(2) Uani 1 2 d S . .

loop_
_atom_site_aniso_label
_atom_site_aniso_U_11
_atom_site_aniso_U_22
_atom_site_aniso_U_33
_atom_site_aniso_U_23
_atom_site_aniso_U_13
_atom_site_aniso_U_12
Cu1 0.0424(6) 0.0396(6) 0.0298(5) 0.000 0.0048(4) 0.000
Cu2 0.0398(6) 0.0791(9) 0.0242(5) 0.000 0.0033(4) 0.000
Cl2 0.0385(13) 0.0558(17) 0.0951(18) 0.000 0.0146(12) 0.000
Cl3 0.0443(14) 0.094(2) 0.0665(16) 0.000 0.0134(11) 0.000
O1 0.049(2) 0.045(2) 0.036(2) -0.0032(18) 0.0066(17) 0.009(2)
O2 0.072(4) 0.090(5) 0.038(3) 0.000 -0.012(3) 0.000
O3 0.048(4) 0.099(6) 0.066(4) 0.000 0.013(3) 0.000
O4 0.054(4) 0.078(5) 0.049(3) 0.000 -0.013(3) 0.000
O5 0.059(4) 0.059(4) 0.038(3) 0.000 -0.009(3) 0.000
O6 0.050(4) 0.175(10) 0.076(5) 0.000 0.026(4) 0.000
O7 0.069(5) 0.154(8) 0.038(3) 0.000 -0.018(3) 0.000
O21 0.090(7) 0.118(10) 0.339(17) 0.000 0.126(10) 0.000
O22 0.294(14) 0.104(7) 0.360(15) -0.024(8) 0.219(13) -0.102(8)
O23 0.26(2) 0.43(4) 0.42(3) 0.000 -0.24(2) 0.000
O31 0.087(7) 0.090(8) 0.302(15) 0.000 0.108(8) 0.000
O32 0.173(15) 0.38(3) 0.221(17) 0.000 -0.101(13) 0.000
O33 0.246(11) 0.123(7) 0.176(8) 0.025(6) 0.131(7) 0.069(7)
N1 0.048(3) 0.051(3) 0.038(3) -0.005(2) 0.010(2) -0.004(2)
N2 0.064(3) 0.047(4) 0.045(3) -0.002(2) 0.005(2) 0.014(3)
N3 0.069(4) 0.053(4) 0.038(3) -0.002(3) 0.003(2) 0.026(3)
N4 0.047(3) 0.084(4) 0.027(2) 0.004(2) 0.007(2) 0.024(3)
C1 0.072(4) 0.044(4) 0.042(3) -0.002(3) 0.021(3) -0.003(3)
C2 0.087(5) 0.044(4) 0.047(4) 0.000(3) 0.022(3) -0.010(4)
C3 0.068(4) 0.042(4) 0.052(4) 0.003(3) 0.013(3) -0.008(3)
C4 0.050(3) 0.036(4) 0.040(3) -0.004(3) 0.005(2) 0.003(3)
C5 0.055(4) 0.047(4) 0.030(3) 0.001(3) 0.011(2) -0.005(3)
C6 0.043(3) 0.045(4) 0.036(3) -0.001(3) -0.001(2) 0.006(3)
C7 0.044(3) 0.061(5) 0.032(3) -0.007(3) 0.000(2) 0.024(3)
C8 0.040(3) 0.065(5) 0.035(3) -0.002(3) -0.004(2) 0.017(3)
C9 0.053(4) 0.091(6) 0.033(3) -0.003(3) 0.007(3) 0.025(4)
C10 0.067(5) 0.101(7) 0.034(3) -0.010(4) 0.007(3) 0.037(4)
C11 0.049(4) 0.091(6) 0.037(3) 0.000(4) 0.007(3) 0.017(4)
C12 0.044(3) 0.072(5) 0.024(3) 0.002(3) 0.005(2) 0.023(3)
Cl1 0.0366(16) 0.0489(18) 0.0332(14) 0.0016(12) 0.0068(11) 0.0017(13)
Cl1' 0.0435(17) 0.055(2) 0.0484(17) -0.0040(15) -0.0032(13) 0.0055(15)
O11 0.059(3) 0.093(4) 0.063(3) -0.003(3) 0.007(2) 0.003(3)
O12 0.082(4) 0.090(4) 0.072(3) -0.009(3) 0.025(3) 0.004(3)
O13 0.062(6) 0.098(8) 0.062(6) 0.023(6) -0.010(4) 0.009(6)
O14 0.060(6) 0.097(8) 0.072(6) -0.034(6) 0.005(5) 0.004(6)
O15 0.081(7) 0.070(7) 0.062(6) -0.008(5) -0.005(5) 0.006(6)
O16 0.055(5) 0.079(7) 0.053(5) 0.016(5) -0.005(4) 0.005(5)
O43 0.056(6) 0.055(6) 0.072(6) 0.006(5) -0.004(4) 0.007(4)
O44 0.143(14) 0.113(12) 0.192(16) -0.019(10) 0.068(12) 0.007(9)
O41 0.137(8) 0.085(7) 0.167(9) 0.000 0.068(7) 0.000
O42 0.100(6) 0.101(7) 0.081(5) 0.000 0.012(4) 0.000

loop_
_atom_type_symbol
_atom_type_description
_atom_type_scat_dispersion_real
_atom_type_scat_dispersion_imag
_atom_type_scat_source
C C 0.0033 0.0016 'International Tables Vol C Tables 4.2.6.8 and 6.1.1.4'
Cl Cl 0.1484 0.1585 'International Tables Vol C Tables 4.2.6.8 and 6.1.1.4'
Cu Cu 0.3201 1.2651 'International Tables Vol C Tables 4.2.6.8 and 6.1.1.4'
N N 0.0061 0.0033 'International Tables Vol C Tables 4.2.6.8 and 6.1.1.4'
O O 0.0106 0.0060 'International Tables Vol C Tables 4.2.6.8 and 6.1.1.4'
H H 0.0000 0.0000 'International Tables Vol C Tables 4.2.6.8 and 6.1.1.4'

loop_
_geom_angle_atom_site_label_1
_geom_angle_atom_site_label_2
_geom_angle_atom_site_label_3
_geom_angle
_geom_angle_site_symmetry_1
_geom_angle_site_symmetry_3
_geom_angle_publ_flag
O2 Cu1 O4 179.0(3) . . ?
O2 Cu1 N1 88.70(13) . 4_575 ?
O4 Cu1 N1 91.20(13) . 4_575 ?
O2 Cu1 N1 88.70(13) . . ?
O4 Cu1 N1 91.20(13) . . ?
N1 Cu1 N1 168.3(3) 4_575 . ?
O2 Cu1 O3 92.5(3) . . ?
O4 Cu1 O3 88.5(2) . . ?
N1 Cu1 O3 95.76(13) 4_575 . ?
N1 Cu1 O3 95.76(13) . . ?
O7 Cu2 O5 175.9(3) . . ?
O7 Cu2 N4 88.21(13) . 4_575 ?
O5 Cu2 N4 91.45(13) . 4_575 ?
O7 Cu2 N4 88.21(13) . . ?
O5 Cu2 N4 91.45(13) . . ?
N4 Cu2 N4 169.7(2) 4_575 . ?
O7 Cu2 O6 94.2(3) . . ?
O5 Cu2 O6 89.9(3) . . ?
N4 Cu2 O6 94.93(13) 4_575 . ?
N4 Cu2 O6 94.93(13) . . ?
O21 Cl2 O22 113.2(6) . 4_575 ?
O21 Cl2 O22 113.2(6) . . ?
O22 Cl2 O22 126.3(8) 4_575 . ?
O21 Cl2 O23 87.3(14) . . ?
O22 Cl2 O23 103.8(7) 4_575 . ?
O22 Cl2 O23 103.8(7) . . ?
O31 Cl3 O33 110.9(5) . . ?
O31 Cl3 O33 110.9(5) . 4_575 ?
O33 Cl3 O33 117.9(6) . 4_575 ?
O31 Cl3 O32 94.3(10) . . ?
O33 Cl3 O32 110.2(5) . . ?
O33 Cl3 O32 110.2(5) 4_575 . ?
C7 O1 C6 102.6(5) . . ?
C5 N1 C1 116.5(5) . . ?
C5 N1 Cu1 121.1(4) . . ?
C1 N1 Cu1 122.4(4) . . ?
C6 N2 N3 106.2(5) . . ?
C7 N3 N2 106.8(5) . . ?
C12 N4 C11 117.9(7) . . ?
C12 N4 Cu2 119.9(4) . . ?
C11 N4 Cu2 122.1(5) . . ?
C2 C1 N1 123.6(6) . . ?
C2 C1 H1A 118.2 . . ?
N1 C1 H1A 118.2 . . ?
C1 C2 C3 119.6(6) . . ?
C1 C2 H2A 120.2 . . ?
C3 C2 H2A 120.2 . . ?
C2 C3 C4 118.9(6) . . ?
C2 C3 H3A 120.5 . . ?
C4 C3 H3A 120.5 . . ?
C3 C4 C5 118.1(5) . . ?
C3 C4 C6 121.5(6) . . ?
C5 C4 C6 120.4(5) . . ?
N1 C5 C4 123.3(5) . . ?
N1 C5 H5A 118.4 . . ?
C4 C5 H5A 118.4 . . ?
N2 C6 O1 112.5(5) . . ?
N2 C6 C4 129.1(6) . . ?
O1 C6 C4 118.4(5) . . ?
N3 C7 O1 111.9(5) . . ?
N3 C7 C8 130.0(6) . . ?
O1 C7 C8 118.1(6) . . ?
C12 C8 C9 119.6(6) . . ?
C12 C8 C7 120.2(5) . . ?
C9 C8 C7 120.2(6) . . ?
C10 C9 C8 117.7(7) . . ?
C10 C9 H9A 121.2 . . ?
C8 C9 H9A 121.2 . . ?
C11 C10 C9 119.3(6) . . ?
C11 C10 H10A 120.3 . . ?
C9 C10 H10A 120.3 . . ?
N4 C11 C10 123.3(6) . . ?
N4 C11 H11A 118.4 . . ?
C10 C11 H11A 118.3 . . ?
N4 C12 C8 122.2(6) . . ?
N4 C12 H12A 118.9 . . ?
C8 C12 H12A 118.9 . . ?
O11 Cl1 O16 113.6(4) . . ?
O11 Cl1 O15 106.1(5) . . ?
O16 Cl1 O15 110.0(6) . . ?
O11 Cl1 O12 113.0(4) . . ?
O16 Cl1 O12 103.2(5) . . ?
O15 Cl1 O12 111.0(5) . . ?
O11 Cl1 Cl1' 61.8(3) . . ?
O16 Cl1 Cl1' 122.5(5) . . ?
O15 Cl1 Cl1' 126.7(5) . . ?
O12 Cl1 Cl1' 51.3(2) . . ?
O11 Cl1 O44 134.1(5) . . ?
O16 Cl1 O44 56.1(6) . . ?
O15 Cl1 O44 54.7(6) . . ?
O12 Cl1 O44 112.8(5) . . ?
Cl1' Cl1 O44 164.1(4) . . ?
O12 Cl1' O13 102.7(5) . . ?
O12 Cl1' O14 112.9(5) . . ?
O13 Cl1' O14 110.6(8) . . ?
O12 Cl1' O11 113.9(4) . . ?
O13 Cl1' O11 111.1(5) . . ?
O14 Cl1' O11 105.6(5) . . ?
O12 Cl1' Cl1 60.2(3) . . ?
O13 Cl1' Cl1 123.9(5) . . ?
O14 Cl1' Cl1 125.4(5) . . ?
O11 Cl1' Cl1 53.8(2) . . ?
O12 Cl1' O43 126.4(4) . . ?
O13 Cl1' O43 53.8(5) . . ?
O14 Cl1' O43 57.1(5) . . ?
O11 Cl1' O43 119.4(4) . . ?
Cl1 Cl1' O43 172.6(3) . . ?
Cl1 O11 Cl1' 64.4(3) . . ?
Cl1' O12 Cl1 68.6(3) . . ?
Cl1' O13 O43 83.0(5) . . ?
Cl1' O14 O43 79.5(5) . . ?
Cl1 O15 O44 83.7(7) . . ?
Cl1 O16 O44 82.4(7) . . ?
O13 O43 O14 86.4(6) . . ?
O13 O43 Cl1' 43.2(4) . . ?
O14 O43 Cl1' 43.4(4) . . ?
O44 O44 O15 135.3(6) 4_565 . ?
O44 O44 O16 136.7(6) 4_565 . ?
O15 O44 O16 82.6(8) . . ?
O44 O44 Cl1 168.1(4) 4_565 . ?
O15 O44 Cl1 41.6(5) . . ?
O16 O44 Cl1 41.5(4) . . ?

loop_
_geom_bond_atom_site_label_1
_geom_bond_atom_site_label_2
_geom_bond_distance
_geom_bond_site_symmetry_2
_geom_bond_publ_flag
Cu1 O2 1.979(6) . ?
Cu1 O4 1.987(5) . ?
Cu1 N1 1.999(5) 4_575 ?
Cu1 N1 1.999(5) . ?
Cu1 O3 2.281(6) . ?
Cu2 O7 1.990(6) . ?
Cu2 O5 1.999(5) . ?
Cu2 N4 2.011(6) 4_575 ?
Cu2 N4 2.011(6) . ?
Cu2 O6 2.235(6) . ?
Cl2 O21 1.287(9) . ?
Cl2 O22 1.322(8) 4_575 ?
Cl2 O22 1.322(8) . ?
Cl2 O23 1.36(2) . ?
Cl3 O31 1.353(8) . ?
Cl3 O33 1.375(8) . ?
Cl3 O33 1.375(8) 4_575 ?
Cl3 O32 1.370(14) . ?
O1 C7 1.359(7) . ?
O1 C6 1.359(7) . ?
N1 C5 1.327(7) . ?
N1 C1 1.349(7) . ?
N2 C6 1.275(7) . ?
N2 N3 1.397(7) . ?
N3 C7 1.278(8) . ?
N4 C12 1.331(7) . ?
N4 C11 1.339(8) . ?
C1 C2 1.347(9) . ?
C1 H1A 0.9300 . ?
C2 C3 1.355(8) . ?
C2 H2A 0.9300 . ?
C3 C4 1.381(8) . ?
C3 H3A 0.9300 . ?
C4 C5 1.383(8) . ?
C4 C6 1.461(8) . ?
C5 H5A 0.9300 . ?
C7 C8 1.460(8) . ?
C8 C12 1.374(9) . ?
C8 C9 1.395(8) . ?
C9 C10 1.372(9) . ?
C9 H9A 0.9300 . ?
C10 C11 1.365(10) . ?
C10 H10A 0.9300 . ?
C11 H11A 0.9300 . ?
C12 H12A 0.9300 . ?
Cl1 O11 1.371(5) . ?
Cl1 O16 1.414(8) . ?
Cl1 O15 1.413(9) . ?
Cl1 O12 1.428(6) . ?
Cl1 Cl1' 1.533(5) . ?
Cl1 O44 2.115(16) . ?
Cl1' O12 1.284(6) . ?
Cl1' O13 1.421(9) . ?
Cl1' O14 1.439(9) . ?
Cl1' O11 1.497(6) . ?
Cl1' O43 2.060(10) . ?
O13 O43 1.674(14) . ?
O14 O43 1.759(14) . ?
O15 O44 1.738(18) . ?
O16 O44 1.770(17) . ?
O44 O44 1.72(3) 4_565 ?

loop_
_geom_torsion_atom_site_label_1
_geom_torsion_atom_site_label_2
_geom_torsion_atom_site_label_3
_geom_torsion_atom_site_label_4
_geom_torsion
_geom_torsion_site_symmetry_1
_geom_torsion_site_symmetry_2
_geom_torsion_site_symmetry_3
_geom_torsion_site_symmetry_4
_geom_torsion_publ_flag
O2 Cu1 N1 C5 56.9(5) . . . . ?
O4 Cu1 N1 C5 -122.1(5) . . . . ?
N1 Cu1 N1 C5 -20.3(16) 4_575 . . . ?
O3 Cu1 N1 C5 149.3(4) . . . . ?
O2 Cu1 N1 C1 -125.3(5) . . . . ?
O4 Cu1 N1 C1 55.7(5) . . . . ?
N1 Cu1 N1 C1 157.5(10) 4_575 . . . ?
O3 Cu1 N1 C1 -32.9(5) . . . . ?
C6 N2 N3 C7 1.0(6) . . . . ?
O7 Cu2 N4 C12 60.1(4) . . . . ?
O5 Cu2 N4 C12 -115.8(4) . . . . ?
N4 Cu2 N4 C12 -9.6(17) 4_575 . . . ?
O6 Cu2 N4 C12 154.1(4) . . . . ?
O7 Cu2 N4 C11 -116.5(5) . . . . ?
O5 Cu2 N4 C11 67.6(5) . . . . ?
N4 Cu2 N4 C11 173.9(12) 4_575 . . . ?
O6 Cu2 N4 C11 -22.5(5) . . . . ?
C5 N1 C1 C2 -0.3(9) . . . . ?
Cu1 N1 C1 C2 -178.2(5) . . . . ?
N1 C1 C2 C3 -0.6(11) . . . . ?
C1 C2 C3 C4 1.3(10) . . . . ?
C2 C3 C4 C5 -1.2(9) . . . . ?
C2 C3 C4 C6 -179.2(6) . . . . ?
C1 N1 C5 C4 0.4(8) . . . . ?
Cu1 N1 C5 C4 178.3(4) . . . . ?
C3 C4 C5 N1 0.3(9) . . . . ?
C6 C4 C5 N1 178.4(5) . . . . ?
N3 N2 C6 O1 -0.4(6) . . . . ?
N3 N2 C6 C4 177.7(5) . . . . ?
C7 O1 C6 N2 -0.4(6) . . . . ?
C7 O1 C6 C4 -178.7(5) . . . . ?
C3 C4 C6 N2 12.3(9) . . . . ?
C5 C4 C6 N2 -165.7(6) . . . . ?
C3 C4 C6 O1 -169.8(5) . . . . ?
C5 C4 C6 O1 12.2(8) . . . . ?
N2 N3 C7 O1 -1.3(6) . . . . ?
N2 N3 C7 C8 178.5(5) . . . . ?
C6 O1 C7 N3 1.1(6) . . . . ?
C6 O1 C7 C8 -178.8(5) . . . . ?
N3 C7 C8 C12 169.0(6) . . . . ?
O1 C7 C8 C12 -11.1(8) . . . . ?
N3 C7 C8 C9 -11.7(9) . . . . ?
O1 C7 C8 C9 168.2(5) . . . . ?
C12 C8 C9 C10 -1.1(8) . . . . ?
C7 C8 C9 C10 179.6(5) . . . . ?
C8 C9 C10 C11 1.1(9) . . . . ?
C12 N4 C11 C10 1.6(9) . . . . ?
Cu2 N4 C11 C10 178.3(5) . . . . ?
C9 C10 C11 N4 -1.4(10) . . . . ?
C11 N4 C12 C8 -1.6(8) . . . . ?
Cu2 N4 C12 C8 -178.4(4) . . . . ?
C9 C8 C12 N4 1.4(8) . . . . ?
C7 C8 C12 N4 -179.3(5) . . . . ?
O11 Cl1 Cl1' O12 -178.1(4) . . . . ?
O16 Cl1 Cl1' O12 80.6(5) . . . . ?
O15 Cl1 Cl1' O12 -88.5(6) . . . . ?
O44 Cl1 Cl1' O12 1.0(18) . . . . ?
O11 Cl1 Cl1' O13 -92.7(6) . . . . ?
O16 Cl1 Cl1' O13 166.0(7) . . . . ?
O15 Cl1 Cl1' O13 -3.1(8) . . . . ?
O12 Cl1 Cl1' O13 85.4(6) . . . . ?
O44 Cl1 Cl1' O13 86.4(18) . . . . ?
O11 Cl1 Cl1' O14 83.7(5) . . . . ?
O16 Cl1 Cl1' O14 -17.6(7) . . . . ?
O15 Cl1 Cl1' O14 173.2(7) . . . . ?
O12 Cl1 Cl1' O14 -98.3(6) . . . . ?
O44 Cl1 Cl1' O14 -97.2(18) . . . . ?
O16 Cl1 Cl1' O11 -101.3(5) . . . . ?
O15 Cl1 Cl1' O11 89.6(6) . . . . ?
O12 Cl1 Cl1' O11 178.1(4) . . . . ?
O44 Cl1 Cl1' O11 179.1(18) . . . . ?
O11 Cl1 Cl1' O43 -24(2) . . . . ?
O16 Cl1 Cl1' O43 -125(2) . . . . ?
O15 Cl1 Cl1' O43 66(3) . . . . ?
O12 Cl1 Cl1' O43 155(2) . . . . ?
O44 Cl1 Cl1' O43 156(3) . . . . ?
O16 Cl1 O11 Cl1' 115.5(5) . . . . ?
O15 Cl1 O11 Cl1' -123.5(5) . . . . ?
O12 Cl1 O11 Cl1' -1.6(3) . . . . ?
O44 Cl1 O11 Cl1' -179.7(7) . . . . ?
O12 Cl1' O11 Cl1 1.8(4) . . . . ?
O13 Cl1' O11 Cl1 117.3(6) . . . . ?
O14 Cl1' O11 Cl1 -122.7(5) . . . . ?
O43 Cl1' O11 Cl1 176.6(4) . . . . ?
O13 Cl1' O12 Cl1 -122.0(5) . . . . ?
O14 Cl1' O12 Cl1 118.8(6) . . . . ?
O11 Cl1' O12 Cl1 -1.7(3) . . . . ?
O43 Cl1' O12 Cl1 -176.1(4) . . . . ?
O11 Cl1 O12 Cl1' 1.9(4) . . . . ?
O16 Cl1 O12 Cl1' -121.2(5) . . . . ?
O15 Cl1 O12 Cl1' 120.9(5) . . . . ?
O44 Cl1 O12 Cl1' -179.7(5) . . . . ?
O12 Cl1' O13 O43 -126.2(5) . . . . ?
O14 Cl1' O13 O43 -5.4(6) . . . . ?
O11 Cl1' O13 O43 111.6(5) . . . . ?
Cl1 Cl1' O13 O43 171.4(4) . . . . ?
O12 Cl1' O14 O43 119.6(5) . . . . ?
O13 Cl1' O14 O43 5.2(6) . . . . ?
O11 Cl1' O14 O43 -115.2(5) . . . . ?
Cl1 Cl1' O14 O43 -171.6(4) . . . . ?
O11 Cl1 O15 O44 -133.1(6) . . . . ?
O16 Cl1 O15 O44 -9.8(7) . . . . ?
O12 Cl1 O15 O44 103.8(6) . . . . ?
Cl1' Cl1 O15 O44 160.4(5) . . . . ?
O11 Cl1 O16 O44 128.5(6) . . . . ?
O15 Cl1 O16 O44 9.7(7) . . . . ?
O12 Cl1 O16 O44 -108.8(6) . . . . ?
Cl1' Cl1 O16 O44 -161.1(5) . . . . ?
Cl1' O13 O43 O14 4.1(5) . . . . ?
Cl1' O14 O43 O13 -4.1(5) . . . . ?
O12 Cl1' O43 O13 78.3(6) . . . . ?
O14 Cl1' O43 O13 174.0(7) . . . . ?
O11 Cl1' O43 O13 -95.8(6) . . . . ?
Cl1 Cl1' O43 O13 -74(2) . . . . ?
O12 Cl1' O43 O14 -95.7(6) . . . . ?
O13 Cl1' O43 O14 -174.0(7) . . . . ?
O11 Cl1' O43 O14 90.2(6) . . . . ?
Cl1 Cl1' O43 O14 112(2) . . . . ?
Cl1 O15 O44 O44 163.2(5) . . . 4_565 ?
Cl1 O15 O44 O16 7.4(6) . . . . ?
Cl1 O16 O44 O44 -162.5(6) . . . 4_565 ?
Cl1 O16 O44 O15 -7.4(6) . . . . ?
O11 Cl1 O44 O44 -3(3) . . . 4_565 ?
O16 Cl1 O44 O44 88(2) . . . 4_565 ?
O15 Cl1 O44 O44 -81(2) . . . 4_565 ?
O12 Cl1 O44 O44 178.8(19) . . . 4_565 ?
Cl1' Cl1 O44 O44 178.0(7) . . . 4_565 ?
O11 Cl1 O44 O15 77.8(8) . . . . ?
O16 Cl1 O44 O15 168.8(8) . . . . ?
O12 Cl1 O44 O15 -100.2(7) . . . . ?
Cl1' Cl1 O44 O15 -101.1(18) . . . . ?
O11 Cl1 O44 O16 -91.1(7) . . . . ?
O15 Cl1 O44 O16 -168.8(8) . . . . ?
O12 Cl1 O44 O16 90.9(6) . . . . ?
Cl1' Cl1 O44 O16 90.0(17) . . . . ?
